data_4338692
loop_
_publ_author_name
'Santillan, Guillermo A.'
'Carrano, Carl J.'

_publ_section_title
;
 Cobalt, zinc, and nickel complexes of a diatopic heteroscorpionate
 ligand: building blocks for coordination polymers.
;
_journal_issue 3
_journal_name_full 'Inorganic chemistry'
_journal_page_first 930
_journal_page_last 939
_journal_paper_doi 10.1021/ic701718b
_journal_volume 47
_journal_year 2008
_chemical_formula_sum 'C76 H92 Co2 N16 O12'
_chemical_formula_weight 1539.52
_chemical_name_systematic
; 
 ? 
;
_space_group_IT_number 14
_symmetry_cell_setting monoclinic
_symmetry_space_group_name_Hall '-P 2yn'
_symmetry_space_group_name_H-M 'P 1 21/n 1'
_atom_sites_solution_hydrogens geom
_atom_sites_solution_primary direct
_atom_sites_solution_secondary difmap
_audit_creation_method SHELXL-97
_cell_angle_alpha 90.00
_cell_angle_beta 114.026(2)
_cell_angle_gamma 90.00
_cell_formula_units_Z 2
_cell_length_a 14.6087(8)
_cell_length_b 19.2737(9)
_cell_length_c 14.9969(8)
_cell_measurement_reflns_used 8825
_cell_measurement_temperature 200(2)
_cell_measurement_theta_max 22.69
_cell_measurement_theta_min 2.53
_cell_volume 3856.7(4)
_computing_cell_refinement 'Bruker SMART'
_computing_data_collection 'Bruker SMART'
_computing_data_reduction 'Bruker Saint'
_computing_molecular_graphics 'Bruker SHELXTL'
_computing_publication_material 'Bruker SHELXTL'
_computing_structure_refinement 'SHELXL-97 (Sheldrick, 1997)'
_computing_structure_solution 'SHELXS-97 (Sheldrick, 1990)'
_diffrn_ambient_temperature 200(2)
_diffrn_measured_fraction_theta_full 0.993
_diffrn_measured_fraction_theta_max 0.993
_diffrn_measurement_device_type 'CCD area detector'
_diffrn_measurement_method 'phi and omega scans'
_diffrn_radiation_monochromator graphite
_diffrn_radiation_source 'fine-focus sealed tube'
_diffrn_radiation_type MoK\a
_diffrn_radiation_wavelength 0.71073
_diffrn_reflns_av_R_equivalents 0.0469
_diffrn_reflns_av_sigmaI/netI 0.0331
_diffrn_reflns_limit_h_max 17
_diffrn_reflns_limit_h_min -17
_diffrn_reflns_limit_k_max 23
_diffrn_reflns_limit_k_min -22
_diffrn_reflns_limit_l_max 17
_diffrn_reflns_limit_l_min -18
_diffrn_reflns_number 69369
_diffrn_reflns_theta_full 25.45
_diffrn_reflns_theta_max 25.45
_diffrn_reflns_theta_min 2.53
_exptl_absorpt_coefficient_mu 0.501
_exptl_absorpt_correction_T_max 0.970
_exptl_absorpt_correction_T_min 0.940
_exptl_absorpt_correction_type multi-scan
_exptl_absorpt_process_details SADABS
_exptl_crystal_colour purple
_exptl_crystal_density_diffrn 1.326
_exptl_crystal_density_meas ?
_exptl_crystal_density_method 'not measured'
_exptl_crystal_description plate
_exptl_crystal_F_000 1620
_exptl_crystal_size_max 0.3
_exptl_crystal_size_mid 0.1
_exptl_crystal_size_min 0.05
_refine_diff_density_max 0.701
_refine_diff_density_min -0.352
_refine_diff_density_rms 0.052
_refine_ls_extinction_method none
_refine_ls_goodness_of_fit_ref 1.061
_refine_ls_hydrogen_treatment constr
_refine_ls_matrix_type full
_refine_ls_number_parameters 490
_refine_ls_number_reflns 7096
_refine_ls_number_restraints 0
_refine_ls_restrained_S_all 1.061
_refine_ls_R_factor_all 0.0630
_refine_ls_R_factor_gt 0.0423
_refine_ls_shift/su_max 0.003
_refine_ls_shift/su_mean 0.000
_refine_ls_structure_factor_coef Fsqd
_refine_ls_weighting_details 'calc w=1/[\s^2^(Fo^2^)+(0.0651P)^2^+1.4786P] where P=(Fo^2^+2Fc^2^)/3'
_refine_ls_weighting_scheme calc
_refine_ls_wR_factor_gt 0.1114
_refine_ls_wR_factor_ref 0.1209
_reflns_number_gt 5279
_reflns_number_total 7096
_reflns_threshold_expression >2sigma(I)
_cod_data_source_file ic701718b-complex_4.cif
_cod_data_source_block guillermo2a
_cod_depositor_comments
;
The following automatic conversions were performed:

'_exptl_crystal_density_meas' value 'not measured' was changed to '?'
- the value is perceived as not measured.

Automatic conversion script
Id: cif_fix_values 3008 2015-01-20 13:52:24Z robertas 
;
_cod_original_cell_volume 3856.7(3)
_cod_original_sg_symbol_H-M P2(1)/n
_cod_database_code 4338692

loop_
_symmetry_equiv_pos_as_xyz
'x, y, z'
'-x+1/2, y+1/2, -z+1/2'
'-x, -y, -z'
'x-1/2, -y-1/2, z-1/2'

loop_
_atom_site_label
_atom_site_type_symbol
_atom_site_fract_x
_atom_site_fract_y
_atom_site_fract_z
_atom_site_U_iso_or_equiv
_atom_site_adp_type
_atom_site_occupancy
_atom_site_symmetry_multiplicity
_atom_site_calc_flag
_atom_site_refinement_flags
Co1 Co 0.30672(2) 1.014020(16) 0.18084(2) 0.03194(12) Uani 1 1 d .
N1 N 0.34145(13) 1.10781(10) 0.13400(14) 0.0323(4) Uani 1 1 d .
N2 N 0.30790(13) 1.16901(10) 0.15650(14) 0.0312(4) Uani 1 1 d .
N3 N 0.28318(14) 1.06255(10) 0.29025(13) 0.0324(4) Uani 1 1 d .
N4 N 0.26562(13) 1.13262(10) 0.28690(13) 0.0312(4) Uani 1 1 d .
N5 N 0.91594(15) 0.77194(11) 0.19142(15) 0.0409(5) Uani 1 1 d .
N6 N 0.87209(14) 0.78407(10) 0.25575(14) 0.0353(5) Uani 1 1 d .
N7 N 0.95473(17) 0.83673(12) 0.45880(16) 0.0506(6) Uani 1 1 d .
N8 N 0.95156(15) 0.87059(10) 0.37707(16) 0.0411(5) Uani 1 1 d .
O1 O -0.18261(13) 1.08244(10) -0.17695(13) 0.0468(5) Uani 1 1 d .
O2 O 0.19254(11) 0.98412(8) 0.06206(12) 0.0361(4) Uani 1 1 d .
O3 O 0.49463(19) 1.01725(13) 0.3120(2) 0.0852(8) Uani 1 1 d .
O4 O 0.41254(15) 0.94240(12) 0.19944(18) 0.0690(6) Uani 1 1 d .
C1 C 0.4557(2) 1.07281(15) 0.0584(2) 0.0505(7) Uani 1 1 d .
H1A H 0.5273 1.0750 0.1011 0.076 Uiso 1 1 calc R
H1B H 0.4461 1.0818 -0.0091 0.076 Uiso 1 1 calc R
H1C H 0.4298 1.0266 0.0629 0.076 Uiso 1 1 calc R
C2 C 0.40070(17) 1.12635(13) 0.08969(17) 0.0373(6) Uani 1 1 d .
C3 C 0.40262(18) 1.19774(14) 0.08204(19) 0.0424(6) Uani 1 1 d .
H3 H 0.4387 1.2235 0.0528 0.051 Uiso 1 1 calc R
C4 C 0.34336(17) 1.22447(12) 0.12400(18) 0.0368(6) Uani 1 1 d .
C5 C 0.3174(2) 1.29718(13) 0.1381(2) 0.0537(7) Uani 1 1 d .
H5A H 0.2444 1.3021 0.1121 0.081 Uiso 1 1 calc R
H5B H 0.3443 1.3289 0.1037 0.081 Uiso 1 1 calc R
H5C H 0.3466 1.3083 0.2079 0.081 Uiso 1 1 calc R
C6 C 0.3332(2) 0.97059(14) 0.4140(2) 0.0540(7) Uani 1 1 d .
H6A H 0.3112 0.9403 0.3565 0.081 Uiso 1 1 calc R
H6B H 0.3002 0.9565 0.4564 0.081 Uiso 1 1 calc R
H6C H 0.4060 0.9668 0.4499 0.081 Uiso 1 1 calc R
C7 C 0.30609(19) 1.04367(13) 0.38228(18) 0.0407(6) Uani 1 1 d .
C8 C 0.3019(2) 1.10103(14) 0.4366(2) 0.0518(7) Uani 1 1 d .
H8 H 0.3146 1.1013 0.5040 0.062 Uiso 1 1 calc R
C9 C 0.2761(2) 1.15699(13) 0.37553(18) 0.0421(6) Uani 1 1 d .
C10 C 0.2633(3) 1.23106(15) 0.3945(2) 0.0632(8) Uani 1 1 d .
H10A H 0.3116 1.2592 0.3803 0.095 Uiso 1 1 calc R
H10B H 0.2748 1.2370 0.4631 0.095 Uiso 1 1 calc R
H10C H 0.1951 1.2459 0.3526 0.095 Uiso 1 1 calc R
C11 C 0.23067(16) 1.16858(12) 0.19382(16) 0.0308(5) Uani 1 1 d .
H11 H 0.2179 1.2179 0.2060 0.037 Uiso 1 1 calc R
C12 C 0.13219(16) 1.13901(11) 0.11952(16) 0.0284(5) Uani 1 1 d .
C13 C 0.10402(17) 1.15137(12) 0.02112(17) 0.0326(5) Uani 1 1 d .
H13 H 0.1478 1.1759 -0.0002 0.039 Uiso 1 1 calc R
C14 C 0.01216(17) 1.12811(12) -0.04682(17) 0.0333(5) Uani 1 1 d .
H14 H -0.0071 1.1379 -0.1141 0.040 Uiso 1 1 calc R
C15 C -0.05149(16) 1.09083(11) -0.01737(17) 0.0309(5) Uani 1 1 d .
C16 C -0.02251(17) 1.07831(13) 0.08194(18) 0.0372(6) Uani 1 1 d .
H16 H -0.0653 1.0525 0.1032 0.045 Uiso 1 1 calc R
C17 C 0.06783(17) 1.10311(12) 0.14981(18) 0.0352(6) Uani 1 1 d .
H17 H 0.0858 1.0955 0.2174 0.042 Uiso 1 1 calc R
C18 C -0.14800(17) 1.06267(12) -0.09129(18) 0.0336(5) Uani 1 1 d .
C19 C 0.9512(3) 0.67208(18) 0.1108(2) 0.0717(10) Uani 1 1 d .
H19A H 0.8965 0.6611 0.0478 0.108 Uiso 1 1 calc R
H19B H 0.9870 0.6294 0.1407 0.108 Uiso 1 1 calc R
H19C H 0.9976 0.7046 0.1008 0.108 Uiso 1 1 calc R
C20 C 0.9089(2) 0.70428(14) 0.17663(19) 0.0466(7) Uani 1 1 d .
C21 C 0.8605(2) 0.67280(14) 0.2299(2) 0.0507(7) Uani 1 1 d .
H21 H 0.8457 0.6248 0.2304 0.061 Uiso 1 1 calc R
C22 C 0.83855(19) 0.72423(13) 0.28106(18) 0.0408(6) Uani 1 1 d .
C23 C 0.7910(2) 0.72056(15) 0.3524(2) 0.0556(8) Uani 1 1 d .
H23A H 0.8227 0.7545 0.4046 0.083 Uiso 1 1 calc R
H23B H 0.7997 0.6738 0.3805 0.083 Uiso 1 1 calc R
H23C H 0.7193 0.7309 0.3188 0.083 Uiso 1 1 calc R
C24 C 1.0349(2) 0.96572(16) 0.3242(3) 0.0698(10) Uani 1 1 d .
H24A H 1.0799 1.0043 0.3564 0.105 Uiso 1 1 calc R
H24B H 0.9694 0.9840 0.2804 0.105 Uiso 1 1 calc R
H24C H 1.0633 0.9385 0.2865 0.105 Uiso 1 1 calc R
C25 C 1.02288(19) 0.92100(13) 0.3987(2) 0.0506(7) Uani 1 1 d .
C26 C 1.0752(2) 0.91745(17) 0.4978(3) 0.0668(10) Uani 1 1 d .
H26 H 1.1311 0.9452 0.5363 0.080 Uiso 1 1 calc R
C27 C 1.0310(2) 0.86545(16) 0.5319(2) 0.0599(9) Uani 1 1 d .
C28 C 1.0581(3) 0.8403(2) 0.6338(2) 0.0925(13) Uani 1 1 d .
H28A H 1.0684 0.8802 0.6774 0.139 Uiso 1 1 calc R
H28B H 1.1198 0.8129 0.6550 0.139 Uiso 1 1 calc R
H28C H 1.0037 0.8114 0.6356 0.139 Uiso 1 1 calc R
C29 C 0.87044(17) 0.85553(12) 0.28341(17) 0.0340(5) Uani 1 1 d .
H29 H 0.8839 0.8838 0.2342 0.041 Uiso 1 1 calc R
C30 C 0.76976(17) 0.87950(12) 0.27862(17) 0.0341(5) Uani 1 1 d .
C31 C 0.7658(2) 0.93063(14) 0.34212(19) 0.0441(6) Uani 1 1 d .
H31 H 0.8265 0.9460 0.3928 0.053 Uiso 1 1 calc R
C32 C 0.6775(2) 0.95961(15) 0.3341(2) 0.0482(7) Uani 1 1 d .
H32 H 0.6774 0.9962 0.3765 0.058 Uiso 1 1 calc R
C33 C 0.5900(2) 0.93580(14) 0.2650(2) 0.0478(7) Uani 1 1 d .
C34 C 0.5894(2) 0.88491(16) 0.2001(2) 0.0536(8) Uani 1 1 d .
H34 H 0.5277 0.8688 0.1517 0.064 Uiso 1 1 calc R
C35 C 0.68215(18) 0.85650(14) 0.20612(19) 0.0449(6) Uani 1 1 d .
H35 H 0.6831 0.8224 0.1608 0.054 Uiso 1 1 calc R
C36 C 0.4907(3) 0.96794(16) 0.2586(3) 0.0594(8) Uani 1 1 d .
C37 C 0.4899(3) 0.8026(2) 0.3661(3) 0.0918(13) Uani 1 1 d .
H37A H 0.5101 0.8441 0.4074 0.138 Uiso 1 1 calc R
H37B H 0.5329 0.7974 0.3305 0.138 Uiso 1 1 calc R
H37C H 0.4968 0.7616 0.4071 0.138 Uiso 1 1 calc R
O5 O 0.3928(2) 0.80912(13) 0.3013(2) 0.1008(9) Uani 1 1 d .
H4 H 0.3858 0.8462 0.2698 0.151 Uiso 1 1 calc R
C38 C 0.7518(2) 0.02602(16) 0.1263(2) 0.0575(8) Uani 1 1 d .
H38A H 0.8026 0.0579 0.1699 0.086 Uiso 1 1 calc R
H38B H 0.7066 0.0120 0.1566 0.086 Uiso 1 1 calc R
H38C H 0.7133 0.0493 0.0641 0.086 Uiso 1 1 calc R
O6 O 0.79892(15) -0.03266(10) 0.10967(15) 0.0536(5) Uani 1 1 d .
H3A H 0.8123 -0.0258 0.0610 0.080 Uiso 1 1 calc R

loop_
_atom_site_aniso_label
_atom_site_aniso_U_11
_atom_site_aniso_U_22
_atom_site_aniso_U_33
_atom_site_aniso_U_23
_atom_site_aniso_U_13
_atom_site_aniso_U_12
Co1 0.02675(19) 0.03231(19) 0.0332(2) -0.00048(13) 0.00854(14) -0.00067(13)
N1 0.0241(10) 0.0368(11) 0.0349(11) -0.0011(8) 0.0110(9) -0.0030(8)
N2 0.0237(10) 0.0308(11) 0.0372(11) 0.0013(8) 0.0102(9) -0.0032(8)
N3 0.0304(10) 0.0318(10) 0.0319(11) 0.0022(8) 0.0095(9) 0.0013(8)
N4 0.0281(10) 0.0317(10) 0.0304(11) -0.0009(8) 0.0086(8) -0.0015(8)
N5 0.0398(12) 0.0427(13) 0.0396(12) -0.0035(10) 0.0156(10) 0.0059(9)
N6 0.0349(11) 0.0327(11) 0.0374(11) -0.0036(9) 0.0137(9) -0.0009(8)
N7 0.0472(14) 0.0474(13) 0.0424(13) -0.0042(11) 0.0030(11) 0.0103(11)
N8 0.0310(11) 0.0342(11) 0.0482(13) -0.0074(10) 0.0059(10) 0.0014(9)
O1 0.0387(10) 0.0548(11) 0.0355(10) 0.0039(8) 0.0032(8) -0.0086(8)
O2 0.0255(9) 0.0402(9) 0.0384(9) -0.0001(7) 0.0087(7) -0.0072(7)
O3 0.0680(16) 0.0743(17) 0.120(2) -0.0066(15) 0.0450(16) 0.0191(13)
O4 0.0398(12) 0.0621(14) 0.0973(17) 0.0235(12) 0.0200(12) 0.0036(10)
C1 0.0445(16) 0.0610(18) 0.0548(17) -0.0059(14) 0.0292(14) -0.0051(13)
C2 0.0264(12) 0.0487(15) 0.0331(13) -0.0015(11) 0.0082(11) -0.0070(11)
C3 0.0330(13) 0.0496(16) 0.0444(15) 0.0064(12) 0.0158(12) -0.0133(12)
C4 0.0269(12) 0.0387(14) 0.0386(14) 0.0027(11) 0.0070(11) -0.0103(10)
C5 0.0498(17) 0.0343(15) 0.076(2) 0.0067(14) 0.0240(16) -0.0084(12)
C6 0.070(2) 0.0452(16) 0.0427(16) 0.0115(12) 0.0192(15) 0.0040(14)
C7 0.0398(15) 0.0443(15) 0.0353(14) 0.0050(12) 0.0126(12) -0.0025(11)
C8 0.073(2) 0.0506(17) 0.0316(15) 0.0011(12) 0.0211(14) -0.0030(14)
C9 0.0451(15) 0.0450(15) 0.0344(14) -0.0054(12) 0.0143(12) -0.0032(12)
C10 0.093(2) 0.0493(17) 0.0466(17) -0.0112(14) 0.0280(17) 0.0010(16)
C11 0.0298(13) 0.0278(12) 0.0329(13) 0.0012(10) 0.0106(11) -0.0009(9)
C12 0.0249(12) 0.0262(11) 0.0333(13) -0.0002(9) 0.0112(10) 0.0013(9)
C13 0.0298(13) 0.0316(12) 0.0380(14) 0.0023(10) 0.0153(11) -0.0029(10)
C14 0.0316(13) 0.0344(13) 0.0307(13) 0.0032(10) 0.0093(11) -0.0011(10)
C15 0.0247(12) 0.0293(12) 0.0356(13) 0.0009(10) 0.0093(10) 0.0022(9)
C16 0.0267(13) 0.0441(14) 0.0419(15) 0.0040(11) 0.0152(11) -0.0069(11)
C17 0.0299(13) 0.0418(14) 0.0326(13) 0.0026(10) 0.0114(11) -0.0028(10)
C18 0.0271(12) 0.0325(13) 0.0401(15) -0.0022(11) 0.0126(11) 0.0008(10)
C19 0.085(2) 0.064(2) 0.061(2) -0.0148(16) 0.0243(18) 0.0216(18)
C20 0.0472(16) 0.0430(16) 0.0389(15) -0.0058(12) 0.0065(13) 0.0084(12)
C21 0.0523(17) 0.0313(14) 0.0517(17) -0.0054(12) 0.0039(14) -0.0003(12)
C22 0.0386(14) 0.0362(14) 0.0400(14) 0.0014(11) 0.0081(12) -0.0051(11)
C23 0.0574(18) 0.0517(17) 0.0563(18) 0.0063(14) 0.0216(15) -0.0143(14)
C24 0.0467(18) 0.0440(17) 0.115(3) -0.0095(18) 0.0285(19) -0.0114(14)
C25 0.0292(14) 0.0363(15) 0.077(2) -0.0165(14) 0.0125(15) 0.0028(11)
C26 0.0374(16) 0.0543(19) 0.081(2) -0.0316(17) -0.0045(16) 0.0047(14)
C27 0.0507(18) 0.0545(18) 0.0478(17) -0.0173(15) -0.0072(15) 0.0207(15)
C28 0.094(3) 0.095(3) 0.051(2) -0.0147(19) -0.0094(19) 0.030(2)
C29 0.0300(13) 0.0318(12) 0.0381(14) -0.0023(10) 0.0118(11) 0.0005(10)
C30 0.0310(13) 0.0360(13) 0.0347(13) 0.0074(11) 0.0127(11) 0.0024(10)
C31 0.0427(15) 0.0452(15) 0.0445(15) 0.0024(12) 0.0179(13) 0.0097(12)
C32 0.0504(18) 0.0471(16) 0.0499(17) 0.0090(13) 0.0234(15) 0.0113(13)
C33 0.0553(18) 0.0402(15) 0.0612(18) 0.0164(14) 0.0374(16) 0.0104(13)
C34 0.0329(15) 0.0613(18) 0.0522(17) 0.0241(15) 0.0025(13) -0.0079(13)
C35 0.0352(15) 0.0509(16) 0.0445(16) 0.0044(13) 0.0119(13) -0.0005(12)
C36 0.061(2) 0.0454(18) 0.073(2) 0.0144(16) 0.0281(19) 0.0003(15)
C37 0.084(3) 0.098(3) 0.083(3) 0.020(2) 0.024(2) -0.035(2)
O5 0.093(2) 0.0649(16) 0.106(2) 0.0227(14) 0.0010(17) -0.0298(14)
C38 0.0550(19) 0.0612(19) 0.0602(19) -0.0011(15) 0.0274(16) 0.0036(14)
O6 0.0626(13) 0.0497(11) 0.0587(13) 0.0086(9) 0.0351(11) 0.0048(9)

loop_
_atom_type_symbol
_atom_type_description
_atom_type_scat_dispersion_real
_atom_type_scat_dispersion_imag
_atom_type_scat_source
C C 0.0033 0.0016 'International Tables Vol C Tables 4.2.6.8 and 6.1.1.4'
H H 0.0000 0.0000 'International Tables Vol C Tables 4.2.6.8 and 6.1.1.4'
N N 0.0061 0.0033 'International Tables Vol C Tables 4.2.6.8 and 6.1.1.4'
O O 0.0106 0.0060 'International Tables Vol C Tables 4.2.6.8 and 6.1.1.4'
Co Co 0.3494 0.9721 'International Tables Vol C Tables 4.2.6.8 and 6.1.1.4'

loop_
_geom_angle_atom_site_label_1
_geom_angle_atom_site_label_2
_geom_angle_atom_site_label_3
_geom_angle
_geom_angle_site_symmetry_1
_geom_angle_site_symmetry_3
O2 Co1 O4 104.23(9) . .
O2 Co1 N3 120.35(7) . .
O4 Co1 N3 125.29(9) . .
O2 Co1 N1 100.53(7) . .
O4 Co1 N1 111.45(8) . .
N3 Co1 N1 91.00(7) . .
C2 N1 N2 105.13(18) . .
C2 N1 Co1 134.28(17) . .
N2 N1 Co1 120.31(13) . .
C4 N2 N1 111.16(18) . .
C4 N2 C11 127.7(2) . .
N1 N2 C11 120.17(17) . .
C7 N3 N4 105.74(19) . .
C7 N3 Co1 131.01(17) . .
N4 N3 Co1 120.88(14) . .
C9 N4 N3 111.09(18) . .
C9 N4 C11 129.1(2) . .
N3 N4 C11 119.49(17) . .
C20 N5 N6 105.0(2) . .
C22 N6 N5 111.90(19) . .
C22 N6 C29 132.6(2) . .
N5 N6 C29 115.50(19) . .
C27 N7 N8 104.6(3) . .
C25 N8 N7 112.4(2) . .
C25 N8 C29 128.1(2) . .
N7 N8 C29 119.1(2) . .
C18 O2 Co1 104.86(14) 3_575 .
C36 O4 Co1 105.2(2) . .
N1 C2 C3 110.3(2) . .
N1 C2 C1 120.7(2) . .
C3 C2 C1 129.0(2) . .
C4 C3 C2 107.5(2) . .
N2 C4 C3 105.9(2) . .
N2 C4 C5 122.1(2) . .
C3 C4 C5 131.9(2) . .
N3 C7 C8 109.8(2) . .
N3 C7 C6 120.8(2) . .
C8 C7 C6 129.4(2) . .
C9 C8 C7 107.5(2) . .
N4 C9 C8 105.9(2) . .
N4 C9 C10 123.2(2) . .
C8 C9 C10 130.8(2) . .
N2 C11 N4 110.47(17) . .
N2 C11 C12 111.76(18) . .
N4 C11 C12 112.42(18) . .
C13 C12 C17 119.3(2) . .
C13 C12 C11 119.84(19) . .
C17 C12 C11 120.7(2) . .
C12 C13 C14 120.5(2) . .
C15 C14 C13 120.6(2) . .
C14 C15 C16 118.7(2) . .
C14 C15 C18 120.4(2) . .
C16 C15 C18 120.9(2) . .
C17 C16 C15 120.7(2) . .
C16 C17 C12 120.2(2) . .
O1 C18 O2 121.4(2) . 3_575
O1 C18 C15 121.5(2) . .
O2 C18 C15 117.1(2) 3_575 .
N5 C20 C21 110.8(2) . .
N5 C20 C19 119.8(3) . .
C21 C20 C19 129.5(3) . .
C22 C21 C20 107.1(2) . .
N6 C22 C21 105.3(2) . .
N6 C22 C23 124.2(2) . .
C21 C22 C23 130.5(2) . .
N8 C25 C26 104.9(3) . .
N8 C25 C24 123.4(3) . .
C26 C25 C24 131.7(3) . .
C25 C26 C27 107.3(3) . .
N7 C27 C26 110.8(3) . .
N7 C27 C28 119.6(3) . .
C26 C27 C28 129.6(3) . .
N6 C29 N8 111.52(19) . .
N6 C29 C30 114.04(19) . .
N8 C29 C30 112.29(19) . .
C35 C30 C31 119.2(2) . .
C35 C30 C29 120.9(2) . .
C31 C30 C29 119.6(2) . .
C32 C31 C30 122.1(3) . .
C33 C32 C31 119.5(3) . .
C32 C33 C34 120.8(3) . .
C32 C33 C36 118.8(3) . .
C34 C33 C36 120.3(3) . .
C33 C34 C35 119.6(3) . .
C30 C35 C34 118.7(3) . .
O4 C36 O3 124.3(3) . .
O4 C36 C33 117.3(3) . .
O3 C36 C33 118.4(3) . .

loop_
_geom_bond_atom_site_label_1
_geom_bond_atom_site_label_2
_geom_bond_distance
_geom_bond_site_symmetry_2
Co1 O2 1.9667(16) .
Co1 O4 2.005(2) .
Co1 N3 2.0359(19) .
Co1 N1 2.0757(19) .
N1 C2 1.337(3) .
N1 N2 1.371(3) .
N2 C4 1.362(3) .
N2 C11 1.449(3) .
N3 C7 1.332(3) .
N3 N4 1.372(3) .
N4 C9 1.358(3) .
N4 C11 1.452(3) .
N5 C20 1.320(3) .
N5 N6 1.378(3) .
N6 C22 1.366(3) .
N6 C29 1.441(3) .
N7 C27 1.324(4) .
N7 N8 1.373(3) .
N8 C25 1.364(3) .
N8 C29 1.451(3) .
O1 C18 1.234(3) .
O2 C18 1.289(3) 3_575
O3 C36 1.229(4) .
O4 C36 1.228(4) .
C1 C2 1.496(4) .
C2 C3 1.382(4) .
C3 C4 1.362(4) .
C4 C5 1.489(4) .
C6 C7 1.488(4) .
C7 C8 1.390(4) .
C8 C9 1.365(4) .
C9 C10 1.482(4) .
C11 C12 1.527(3) .
C12 C13 1.382(3) .
C12 C17 1.385(3) .
C13 C14 1.388(3) .
C14 C15 1.382(3) .
C15 C16 1.394(3) .
C15 C18 1.496(3) .
C16 C17 1.383(3) .
C18 O2 1.289(3) 3_575
C19 C20 1.496(4) .
C20 C21 1.402(4) .
C21 C22 1.369(4) .
C22 C23 1.496(4) .
C24 C25 1.476(5) .
C25 C26 1.368(4) .
C26 C27 1.397(5) .
C27 C28 1.494(5) .
C29 C30 1.515(3) .
C30 C35 1.373(3) .
C30 C31 1.388(3) .
C31 C32 1.365(4) .
C32 C33 1.357(4) .
C33 C34 1.379(4) .
C33 C36 1.544(4) .
C34 C35 1.430(4) .
C37 O5 1.361(4) .
C38 O6 1.398(3) .
